data_4107346
loop_
_publ_author_name
'Kiyoshi Fujisawa'
'Akira Tateda'
'Yoshitaro Miyashita'
'Ken-ichi Okamoto'
'Florian Paulat'
'V. K. K. Praneeth'
'Anna Merkle'
'Nicolai Lehnert'

_publ_section_title
;
 Structural and Spectroscopic Characterization of Mononuclear Copper(I)
 Nitrosyl Complexes: End-on versus Side-on Coordination of NO to Copper(I)
;
_journal_name_full 'Journal of the American Chemical Society'
_journal_page_first 1205
_journal_page_last 1213
_journal_paper_doi 10.1021/ja075071d
_journal_volume 130
_journal_year 2008
_chemical_formula_moiety 'C31 H54 B Cl2 Cu N7 O '
_chemical_formula_sum 'C31 H54 B Cl2 Cu N7 O'
_chemical_formula_weight 686.08
_space_group_IT_number 2
_symmetry_cell_setting triclinic
_symmetry_Int_Tables_number 2
_symmetry_space_group_name_Hall '-P 1'
_symmetry_space_group_name_H-M 'P -1'
_cell_angle_alpha 77.6840(4)
_cell_angle_beta 87.7760(4)
_cell_angle_gamma 72.6690(4)
_cell_formula_units_Z 2
_cell_length_a 9.6066(2)
_cell_length_b 10.5689(2)
_cell_length_c 19.4575(2)
_cell_measurement_reflns_used 376
_cell_measurement_temperature 193.1
_cell_measurement_theta_max 27.5
_cell_measurement_theta_min 3.0
_cell_volume 1841.80(6)
_computing_cell_refinement CrystalClear
_computing_data_collection CrystalClear
_computing_data_reduction CrystalStructure
_computing_publication_material 'CrystalStructure 3.8'
_computing_structure_refinement CRYSTALS
_computing_structure_solution SIR92
_diffrn_detector_area_resol_mean 7.32
_diffrn_measured_fraction_theta_full 0.979
_diffrn_measured_fraction_theta_max 0.979
_diffrn_measurement_device_type 'Rigaku Mercury'
_diffrn_measurement_method \w
_diffrn_radiation_type 'Mo K\a'
_diffrn_radiation_wavelength 0.71070
_diffrn_reflns_av_R_equivalents 0.038
_diffrn_reflns_limit_h_max 12
_diffrn_reflns_limit_h_min -9
_diffrn_reflns_limit_k_max 13
_diffrn_reflns_limit_k_min -13
_diffrn_reflns_limit_l_max 25
_diffrn_reflns_limit_l_min -22
_diffrn_reflns_number 14892
_diffrn_reflns_theta_full 27.48
_diffrn_reflns_theta_max 27.48
_exptl_absorpt_coefficient_mu 0.771
_exptl_absorpt_correction_T_max 0.926
_exptl_absorpt_correction_T_min 0.715
_exptl_absorpt_correction_type multi-scan
_exptl_absorpt_process_details 'Jacobson, R. (1998) Private communication'
_exptl_crystal_colour red
_exptl_crystal_density_diffrn 1.237
_exptl_crystal_description platelet
_exptl_crystal_F_000 730.00
_exptl_crystal_size_max 0.45
_exptl_crystal_size_mid 0.20
_exptl_crystal_size_min 0.10
_refine_diff_density_max 0.88
_refine_diff_density_min -0.91
_refine_ls_extinction_method none
_refine_ls_goodness_of_fit_ref 1.829
_refine_ls_hydrogen_treatment refall
_refine_ls_number_parameters 442
_refine_ls_number_reflns 6961
_refine_ls_R_factor_gt 0.0825
_refine_ls_shift/su_max 0.0000
_refine_ls_structure_factor_coef F
_refine_ls_weighting_details 'w = 1/[0.0010Fo^2^ + 3.0000\s(Fo^2^) + 0.5000]'
_refine_ls_weighting_scheme calc
_refine_ls_wR_factor_ref 0.1077
_reflns_number_gt 6961
_reflns_number_total 8278
_reflns_threshold_expression F^2^>2.0\s(F^2^)
_cod_data_source_file ja075071d-file001_1.cif
_cod_data_source_block CuL3NO_1_
_cod_original_formula_sum 'C31 H54 B Cl2 Cu N7 O '
_cod_database_code 4107346

loop_
_symmetry_equiv_pos_site_id
_symmetry_equiv_pos_as_xyz
1 +X,+Y,+Z
2 -X,-Y,-Z

loop_
_atom_site_label
_atom_site_type_symbol
_atom_site_fract_x
_atom_site_fract_y
_atom_site_fract_z
_atom_site_U_iso_or_equiv
_atom_site_adp_type
_atom_site_occupancy
_atom_site_symmetry_multiplicity
_atom_site_calc_flag
_atom_site_refinement_flags
Cu1 Cu 0.05916(5) 0.01295(5) 0.27369(3) 0.02701(15) Uani 1.00 1 d .
Cl51 Cl -0.3066(3) 0.2616(2) 0.04158(12) 0.1084(9) Uani 1.00 1 d .
Cl52 Cl -0.3284(2) 0.5229(2) 0.07092(11) 0.0832(7) Uani 1.00 1 d .
O41 O 0.0811(7) -0.2603(4) 0.2685(3) 0.110(2) Uani 1.00 1 d .
N11 N -0.1407(3) 0.1524(3) 0.27761(18) 0.0211(8) Uani 1.00 1 d .
N12 N -0.1278(3) 0.2767(3) 0.28070(18) 0.0199(8) Uani 1.00 1 d .
N21 N 0.1266(3) 0.1468(3) 0.19606(19) 0.0230(8) Uani 1.00 1 d .
N22 N 0.1031(3) 0.2714(3) 0.21376(18) 0.0219(8) Uani 1.00 1 d .
N31 N 0.1413(3) 0.0636(3) 0.35623(18) 0.0212(8) Uani 1.00 1 d .
N32 N 0.1149(3) 0.2016(3) 0.34706(18) 0.0202(8) Uani 1.00 1 d .
N41 N 0.0826(4) -0.1584(4) 0.2689(2) 0.0411(12) Uani 1.00 1 d .
C10 C -0.2912(5) -0.0088(5) 0.2067(2) 0.0403(14) Uani 1.00 1 d .
C11 C -0.2867(5) -0.0639(4) 0.3394(2) 0.0388(13) Uani 1.00 1 d .
C12 C -0.5098(4) 0.0937(5) 0.2718(2) 0.0407(14) Uani 1.00 1 d .
C13 C -0.3408(4) 0.0468(4) 0.2730(2) 0.0251(10) Uani 1.00 1 d .
C14 C -0.2847(3) 0.1671(4) 0.2754(2) 0.0235(10) Uani 1.00 1 d .
C15 C -0.3633(3) 0.2991(4) 0.2762(2) 0.0243(10) Uani 1.00 1 d .
C16 C -0.2628(3) 0.3687(4) 0.2799(2) 0.0210(9) Uani 1.00 1 d .
C17 C -0.2861(4) 0.5127(4) 0.2854(2) 0.0248(10) Uani 1.00 1 d .
C18 C -0.4338(4) 0.6051(4) 0.2543(2) 0.0400(13) Uani 1.00 1 d .
C19 C -0.2714(5) 0.5197(5) 0.3623(2) 0.0364(13) Uani 1.00 1 d .
C20 C 0.0935(5) -0.0081(6) 0.0862(3) 0.0468(16) Uani 1.00 1 d .
C21 C 0.3467(5) -0.0801(5) 0.1361(3) 0.0451(15) Uani 1.00 1 d .
C22 C 0.2831(6) 0.0828(6) 0.0218(3) 0.0557(18) Uani 1.00 1 d .
C23 C 0.2266(4) 0.0392(4) 0.0947(2) 0.0317(12) Uani 1.00 1 d .
C24 C 0.1854(4) 0.1565(4) 0.1323(2) 0.0276(11) Uani 1.00 1 d .
C25 C 0.2004(4) 0.2855(4) 0.1089(2) 0.0327(12) Uani 1.00 1 d .
C26 C 0.1480(4) 0.3559(4) 0.1608(2) 0.0279(11) Uani 1.00 1 d .
C27 C 0.1392(4) 0.5000(4) 0.1625(2) 0.0328(12) Uani 1.00 1 d .
C28 C 0.0167(6) 0.6005(6) 0.1136(4) 0.069(2) Uani 1.00 1 d .
C29 C 0.2849(5) 0.5265(5) 0.1411(3) 0.0493(16) Uani 1.00 1 d .
C30 C 0.3656(4) -0.2204(5) 0.3979(3) 0.0402(14) Uani 1.00 1 d .
C31 C 0.1236(4) -0.1941(5) 0.4566(2) 0.0395(14) Uani 1.00 1 d .
C32 C 0.3352(6) -0.1756(5) 0.5198(3) 0.0520(16) Uani 1.00 1 d .
C33 C 0.2601(4) -0.1452(4) 0.4472(2) 0.0268(11) Uani 1.00 1 d .
C34 C 0.2146(3) 0.0066(4) 0.4171(2) 0.0222(10) Uani 1.00 1 d .
C35 C 0.2373(3) 0.1075(4) 0.4483(2) 0.0227(10) Uani 1.00 1 d .
C36 C 0.1720(3) 0.2289(4) 0.4030(2) 0.0208(9) Uani 1.00 1 d .
C37 C 0.1667(4) 0.3702(4) 0.4097(2) 0.0251(10) Uani 1.00 1 d .
C38 C 0.1856(5) 0.3737(5) 0.4871(2) 0.0372(13) Uani 1.00 1 d .
C39 C 0.2826(4) 0.4198(4) 0.3656(2) 0.0357(13) Uani 1.00 1 d .
C51 C -0.2281(8) 0.3487(7) 0.0907(3) 0.079(2) Uani 1.00 1 d .
B1 B 0.0255(4) 0.2979(4) 0.2823(2) 0.0202(10) Uani 1.00 1 d .
H1 H -0.3630 -0.0430 0.1915 0.053 Uiso 1.00 1 c R
H2 H -0.2788 0.0636 0.1710 0.053 Uiso 1.00 1 c R
H3 H -0.2013 -0.0791 0.2157 0.053 Uiso 1.00 1 c R
H4 H -0.1941 -0.0631 0.3545 0.048 Uiso 1.00 1 c R
H5 H -0.3551 -0.0466 0.3754 0.048 Uiso 1.00 1 c R
H6 H -0.2789 -0.1502 0.3298 0.048 Uiso 1.00 1 c R
H7 H -0.5464 0.0208 0.2932 0.052 Uiso 1.00 1 c R
H8 H -0.5420 0.1648 0.2968 0.052 Uiso 1.00 1 c R
H9 H -0.5446 0.1262 0.2244 0.052 Uiso 1.00 1 c R
H10 H -0.4666 0.3354 0.2746 0.029 Uiso 1.00 1 c R
H11 H -0.2117 0.5433 0.2600 0.029 Uiso 1.00 1 c R
H12 H -0.5051 0.6084 0.2896 0.046 Uiso 1.00 1 c R
H13 H -0.4268 0.6939 0.2362 0.046 Uiso 1.00 1 c R
H14 H -0.4611 0.5706 0.2173 0.046 Uiso 1.00 1 c R
H15 H -0.1727 0.5091 0.3735 0.043 Uiso 1.00 1 c R
H16 H -0.3310 0.6053 0.3693 0.043 Uiso 1.00 1 c R
H17 H -0.3021 0.4496 0.3918 0.043 Uiso 1.00 1 c R
H18 H 0.0319 0.0041 0.1252 0.059 Uiso 1.00 1 c R
H19 H 0.0409 0.0428 0.0440 0.059 Uiso 1.00 1 c R
H20 H 0.1257 -0.1015 0.0845 0.059 Uiso 1.00 1 c R
H21 H 0.4058 -0.1274 0.1038 0.053 Uiso 1.00 1 c R
H22 H 0.4051 -0.0482 0.1625 0.053 Uiso 1.00 1 c R
H23 H 0.3037 -0.1396 0.1671 0.053 Uiso 1.00 1 c R
H24 H 0.2359 0.1763 0.0039 0.067 Uiso 1.00 1 c R
H25 H 0.3853 0.0681 0.0253 0.067 Uiso 1.00 1 c R
H26 H 0.2638 0.0311 -0.0090 0.067 Uiso 1.00 1 c R
H27 H 0.2400 0.3184 0.0657 0.040 Uiso 1.00 1 c R
H28 H 0.1205 0.5124 0.2093 0.040 Uiso 1.00 1 c R
H29 H -0.0715 0.6185 0.1386 0.080 Uiso 1.00 1 c R
H30 H 0.0395 0.6829 0.0962 0.080 Uiso 1.00 1 c R
H31 H 0.0053 0.5613 0.0753 0.080 Uiso 1.00 1 c R
H32 H 0.2807 0.5611 0.0917 0.062 Uiso 1.00 1 c R
H33 H 0.3010 0.5910 0.1647 0.062 Uiso 1.00 1 c R
H34 H 0.3625 0.4445 0.1525 0.062 Uiso 1.00 1 c R
H35 H 0.3436 -0.1724 0.3505 0.047 Uiso 1.00 1 c R
H36 H 0.4633 -0.2282 0.4097 0.047 Uiso 1.00 1 c R
H37 H 0.3547 -0.3083 0.4030 0.047 Uiso 1.00 1 c R
H38 H 0.1390 -0.2680 0.4960 0.048 Uiso 1.00 1 c R
H39 H 0.0425 -0.1218 0.4647 0.048 Uiso 1.00 1 c R
H40 H 0.1048 -0.2225 0.4157 0.048 Uiso 1.00 1 c R
H41 H 0.3869 -0.1124 0.5216 0.061 Uiso 1.00 1 c R
H42 H 0.2633 -0.1702 0.5548 0.061 Uiso 1.00 1 c R
H43 H 0.4013 -0.2647 0.5281 0.061 Uiso 1.00 1 c R
H44 H 0.2875 0.0947 0.4915 0.027 Uiso 1.00 1 c R
H45 H 0.0738 0.4299 0.3926 0.031 Uiso 1.00 1 c R
H46 H 0.2862 0.3544 0.4982 0.047 Uiso 1.00 1 c R
H47 H 0.1342 0.4613 0.4947 0.047 Uiso 1.00 1 c R
H48 H 0.1480 0.3079 0.5164 0.047 Uiso 1.00 1 c R
H49 H 0.2447 0.4640 0.3195 0.045 Uiso 1.00 1 c R
H50 H 0.3118 0.4811 0.3869 0.045 Uiso 1.00 1 c R
H51 H 0.3645 0.3438 0.3632 0.045 Uiso 1.00 1 c R
H52 H 0.0142 0.3890 0.2853 0.024 Uiso 1.00 1 c R
H53 H -0.1296 0.3382 0.0777 0.089 Uiso 1.00 1 c R
H54 H -0.2313 0.3127 0.1397 0.090 Uiso 1.00 1 c R

loop_
_atom_site_aniso_label
_atom_site_aniso_U_11
_atom_site_aniso_U_22
_atom_site_aniso_U_33
_atom_site_aniso_U_12
_atom_site_aniso_U_13
_atom_site_aniso_U_23
Cu1 0.0277(2) 0.0176(3) 0.0372(3) -0.0063(2) -0.0046(2) -0.0083(2)
Cl51 0.187(2) 0.0698(15) 0.0660(14) -0.0399(16) -0.0097(14) -0.0052(11)
Cl52 0.0979(13) 0.0853(15) 0.0750(13) -0.0383(11) 0.0155(10) -0.0217(11)
O41 0.168(5) 0.026(2) 0.136(5) -0.017(3) -0.035(4) -0.028(3)
N11 0.0150(13) 0.0171(17) 0.032(2) -0.0048(12) -0.0037(12) -0.0065(14)
N12 0.0164(13) 0.0151(17) 0.0278(19) -0.0044(12) -0.0023(12) -0.0036(14)
N21 0.0203(14) 0.0192(18) 0.029(2) -0.0043(13) -0.0040(13) -0.0051(15)
N22 0.0195(14) 0.0187(17) 0.0275(19) -0.0056(13) -0.0047(12) -0.0042(14)
N31 0.0170(14) 0.0174(17) 0.0282(19) -0.0029(12) -0.0040(12) -0.0051(14)
N32 0.0176(14) 0.0120(16) 0.0306(19) -0.0029(12) -0.0028(12) -0.0052(14)
N41 0.051(2) 0.020(2) 0.054(2) -0.0097(17) -0.0074(19) -0.012(2)
C10 0.035(2) 0.049(3) 0.047(3) -0.022(2) 0.001(2) -0.018(2)
C11 0.043(2) 0.031(2) 0.045(3) -0.021(2) -0.006(2) 0.002(2)
C12 0.027(2) 0.040(2) 0.062(3) -0.018(2) 0.001(2) -0.016(2)
C13 0.0235(18) 0.023(2) 0.032(2) -0.0125(16) -0.0024(15) -0.0046(18)
C14 0.0186(16) 0.027(2) 0.026(2) -0.0098(15) -0.0051(14) -0.0021(17)
C15 0.0153(16) 0.029(2) 0.028(2) -0.0065(15) -0.0018(14) -0.0052(18)
C16 0.0180(16) 0.019(2) 0.023(2) -0.0029(14) -0.0021(14) -0.0012(16)
C17 0.0230(18) 0.020(2) 0.030(2) -0.0033(15) -0.0001(15) -0.0053(18)
C18 0.026(2) 0.028(2) 0.060(3) 0.0007(18) -0.008(2) -0.008(2)
C19 0.041(2) 0.027(2) 0.038(2) -0.0013(19) -0.003(2) -0.013(2)
C20 0.038(2) 0.058(3) 0.051(3) -0.009(2) -0.012(2) -0.030(2)
C21 0.034(2) 0.039(3) 0.060(3) -0.001(2) -0.009(2) -0.017(2)
C22 0.075(3) 0.049(3) 0.043(3) -0.013(2) 0.019(2) -0.019(2)
C23 0.033(2) 0.034(2) 0.027(2) -0.0060(19) -0.0017(17) -0.011(2)
C24 0.0241(18) 0.028(2) 0.029(2) -0.0050(16) -0.0061(16) -0.0055(19)
C25 0.036(2) 0.036(2) 0.027(2) -0.013(2) 0.0042(17) -0.006(2)
C26 0.0255(18) 0.031(2) 0.026(2) -0.0108(17) -0.0034(15) 0.0008(19)
C27 0.041(2) 0.026(2) 0.033(2) -0.0150(19) 0.0042(19) -0.000(2)
C28 0.052(3) 0.034(3) 0.114(6) -0.012(2) -0.029(3) 0.007(3)
C29 0.046(2) 0.045(3) 0.064(3) -0.029(2) -0.004(2) -0.002(2)
C30 0.033(2) 0.027(2) 0.057(3) -0.0042(19) 0.004(2) -0.006(2)
C31 0.036(2) 0.031(2) 0.052(3) -0.016(2) 0.007(2) -0.000(2)
C32 0.073(3) 0.031(2) 0.049(3) -0.022(2) -0.030(2) 0.013(2)
C33 0.0243(18) 0.022(2) 0.031(2) -0.0065(16) -0.0047(16) 0.0008(18)
C34 0.0154(16) 0.023(2) 0.026(2) -0.0049(14) -0.0002(14) -0.0019(17)
C35 0.0210(17) 0.024(2) 0.022(2) -0.0061(15) -0.0058(14) -0.0034(17)
C36 0.0140(15) 0.021(2) 0.029(2) -0.0048(14) -0.0012(14) -0.0087(17)
C37 0.0196(17) 0.022(2) 0.035(2) -0.0049(15) -0.0037(15) -0.0107(18)
C38 0.041(2) 0.035(2) 0.041(2) -0.012(2) -0.002(2) -0.018(2)
C39 0.036(2) 0.032(2) 0.045(3) -0.020(2) -0.004(2) -0.006(2)
C51 0.108(5) 0.075(5) 0.041(4) -0.007(4) -0.018(3) -0.008(3)
B1 0.0195(18) 0.013(2) 0.030(2) -0.0063(15) -0.0036(16) -0.0037(18)

loop_
_atom_type_symbol
_atom_type_description
_atom_type_scat_dispersion_real
_atom_type_scat_dispersion_imag
_atom_type_scat_source
C C 0.003 0.002
;
International Tables for Crystallography
(1992, Vol. C, Tables 4.2.6.8 and 6.1.1.4)
;
H H 0.000 0.000
;
International Tables for Crystallography
(1992, Vol. C, Table 6.1.1.4)
;
B B 0.001 0.001
;
International Tables for Crystallography
(1992, Vol. C, Tables 4.2.6.8 and 6.1.1.4)
;
Cl Cl 0.148 0.159
;
International Tables for Crystallography
(1992, Vol. C, Tables 4.2.6.8 and 6.1.1.4)
;
Cu Cu 0.320 1.265
;
International Tables for Crystallography
(1992, Vol. C, Tables 4.2.6.8 and 6.1.1.4)
;
N N 0.006 0.003
;
International Tables for Crystallography
(1992, Vol. C, Tables 4.2.6.8 and 6.1.1.4)
;
O O 0.011 0.006
;
International Tables for Crystallography
(1992, Vol. C, Tables 4.2.6.8 and 6.1.1.4)
;

loop_
_geom_angle_atom_site_label_1
_geom_angle_atom_site_label_2
_geom_angle_atom_site_label_3
_geom_angle
_geom_angle_publ_flag
N11 Cu1 N21 91.85(12) yes
N11 Cu1 N31 92.28(13) yes
N11 Cu1 N41 123.66(17) yes
N21 Cu1 N31 95.61(14) yes
N21 Cu1 N41 122.81(18) yes
N31 Cu1 N41 122.32(17) yes
Cu1 N11 N12 111.7(2) yes
Cu1 N11 C14 141.8(3) yes
N12 N11 C14 106.3(2) yes
N11 N12 C16 110.2(3) yes
N11 N12 B1 120.4(2) yes
C16 N12 B1 129.3(3) yes
Cu1 N21 N22 111.7(2) yes
Cu1 N21 C24 141.7(3) yes
N22 N21 C24 106.5(3) yes
N21 N22 C26 109.4(3) yes
N21 N22 B1 119.8(3) yes
C26 N22 B1 130.6(3) yes
Cu1 N31 N32 111.9(2) yes
Cu1 N31 C34 140.8(3) yes
N32 N31 C34 107.3(3) yes
N31 N32 C36 109.2(2) yes
N31 N32 B1 120.1(3) yes
C36 N32 B1 130.5(3) yes
Cu1 N41 O41 171.9(5) yes
C10 C13 C11 110.7(3) yes
C10 C13 C12 108.0(4) yes
C10 C13 C14 111.2(3) yes
C11 C13 C12 108.4(3) yes
C11 C13 C14 109.2(3) yes
C12 C13 C14 109.4(3) yes
N11 C14 C13 121.0(3) yes
N11 C14 C15 110.1(4) yes
C13 C14 C15 128.8(3) yes
C14 C15 C16 106.9(3) yes
N12 C16 C15 106.4(3) yes
N12 C16 C17 123.4(3) yes
C15 C16 C17 130.2(3) yes
C16 C17 C18 112.1(3) yes
C16 C17 C19 109.8(3) yes
C18 C17 C19 110.3(3) yes
C20 C23 C21 108.9(4) yes
C20 C23 C22 108.6(4) yes
C20 C23 C24 110.2(3) yes
C21 C23 C22 108.2(3) yes
C21 C23 C24 110.7(4) yes
C22 C23 C24 110.2(4) yes
N21 C24 C23 122.2(4) yes
N21 C24 C25 109.8(4) yes
C23 C24 C25 128.0(4) yes
C24 C25 C26 106.6(4) yes
N22 C26 C25 107.6(4) yes
N22 C26 C27 123.8(4) yes
C25 C26 C27 128.5(4) yes
C26 C27 C28 111.1(4) yes
C26 C27 C29 110.1(3) yes
C28 C27 C29 109.8(4) yes
C30 C33 C31 110.1(4) yes
C30 C33 C32 109.4(3) yes
C30 C33 C34 110.2(3) yes
C31 C33 C32 108.2(4) yes
C31 C33 C34 109.2(3) yes
C32 C33 C34 109.7(4) yes
N31 C34 C33 123.2(4) yes
N31 C34 C35 109.7(3) yes
C33 C34 C35 127.0(3) yes
C34 C35 C36 105.8(3) yes
N32 C36 C35 108.0(3) yes
N32 C36 C37 123.7(3) yes
C35 C36 C37 128.3(4) yes
C36 C37 C38 110.2(3) yes
C36 C37 C39 111.6(3) yes
C38 C37 C39 110.2(4) yes
Cl51 C51 Cl52 108.5(4) yes
N12 B1 N22 108.9(3) yes
N12 B1 N32 109.8(3) yes
N22 B1 N32 110.9(2) yes
C13 C10 H1 110.2 no
C13 C10 H2 107.9 no
C13 C10 H3 110.4 no
H1 C10 H2 109.5 no
H1 C10 H3 109.5 no
H2 C10 H3 109.5 no
C13 C11 H4 110.2 no
C13 C11 H5 108.5 no
C13 C11 H6 109.8 no
H4 C11 H5 109.5 no
H4 C11 H6 109.5 no
H5 C11 H6 109.5 no
C13 C12 H7 110.8 no
C13 C12 H8 108.7 no
C13 C12 H9 108.9 no
H7 C12 H8 109.5 no
H7 C12 H9 109.5 no
H8 C12 H9 109.5 no
C14 C15 H10 126.5 no
C16 C15 H10 126.6 no
C16 C17 H11 107.9 no
C18 C17 H11 108.6 no
C19 C17 H11 108.0 no
C17 C18 H12 110.0 no
C17 C18 H13 109.5 no
C17 C18 H14 109.0 no
H12 C18 H13 109.5 no
H12 C18 H14 109.5 no
H13 C18 H14 109.5 no
C17 C19 H15 109.9 no
C17 C19 H16 109.1 no
C17 C19 H17 109.4 no
H15 C19 H16 109.5 no
H15 C19 H17 109.5 no
H16 C19 H17 109.5 no
C23 C20 H18 109.5 no
C23 C20 H19 110.0 no
C23 C20 H20 108.9 no
H18 C20 H19 109.5 no
H18 C20 H20 109.5 no
H19 C20 H20 109.5 no
C23 C21 H21 108.8 no
C23 C21 H22 110.2 no
C23 C21 H23 109.5 no
H21 C21 H22 109.5 no
H21 C21 H23 109.5 no
H22 C21 H23 109.5 no
C23 C22 H24 109.6 no
C23 C22 H25 109.1 no
C23 C22 H26 109.7 no
H24 C22 H25 109.5 no
H24 C22 H26 109.5 no
H25 C22 H26 109.5 no
C24 C25 H27 126.8 no
C26 C25 H27 126.6 no
C26 C27 H28 108.3 no
C28 C27 H28 109.1 no
C29 C27 H28 108.4 no
C27 C28 H29 109.4 no
C27 C28 H30 110.5 no
C27 C28 H31 108.5 no
H29 C28 H30 109.5 no
H29 C28 H31 109.5 no
H30 C28 H31 109.5 no
C27 C29 H32 108.1 no
C27 C29 H33 110.2 no
C27 C29 H34 110.1 no
H32 C29 H33 109.5 no
H32 C29 H34 109.5 no
H33 C29 H34 109.5 no
C33 C30 H35 109.8 no
C33 C30 H36 110.1 no
C33 C30 H37 108.5 no
H35 C30 H36 109.5 no
H35 C30 H37 109.5 no
H36 C30 H37 109.5 no
C33 C31 H38 109.1 no
C33 C31 H39 109.0 no
C33 C31 H40 110.2 no
H38 C31 H39 109.5 no
H38 C31 H40 109.5 no
H39 C31 H40 109.5 no
C33 C32 H41 110.7 no
C33 C32 H42 109.0 no
C33 C32 H43 108.7 no
H41 C32 H42 109.5 no
H41 C32 H43 109.5 no
H42 C32 H43 109.5 no
C34 C35 H44 127.2 no
C36 C35 H44 127.0 no
C36 C37 H45 108.1 no
C38 C37 H45 108.7 no
C39 C37 H45 107.9 no
C37 C38 H46 109.5 no
C37 C38 H47 109.3 no
C37 C38 H48 109.7 no
H46 C38 H47 109.5 no
H46 C38 H48 109.5 no
H47 C38 H48 109.5 no
C37 C39 H49 109.9 no
C37 C39 H50 109.8 no
C37 C39 H51 108.7 no
H49 C39 H50 109.5 no
H49 C39 H51 109.5 no
H50 C39 H51 109.5 no
Cl51 C51 H53 109.3 no
Cl51 C51 H54 110.0 no
Cl52 C51 H53 109.5 no
Cl52 C51 H54 110.0 no
H53 C51 H54 109.5 no
N12 B1 H52 109.1 no
N22 B1 H52 109.0 no
N32 B1 H52 109.1 no

loop_
_geom_bond_atom_site_label_1
_geom_bond_atom_site_label_2
_geom_bond_distance
_geom_bond_publ_flag
Cu1 N11 2.053(2) yes
Cu1 N21 2.064(3) yes
Cu1 N31 2.051(3) yes
Cu1 N41 1.779(4) yes
Cl51 C51 1.781(9) yes
Cl52 C51 1.771(7) yes
O41 N41 1.083(7) yes
N11 N12 1.370(5) yes
N11 C14 1.347(4) yes
N12 C16 1.368(4) yes
N12 B1 1.557(5) yes
N21 N22 1.384(5) yes
N21 C24 1.340(5) yes
N22 C26 1.358(5) yes
N22 B1 1.540(5) yes
N31 N32 1.376(4) yes
N31 C34 1.331(4) yes
N32 C36 1.358(5) yes
N32 B1 1.541(4) yes
C10 C13 1.532(7) yes
C11 C13 1.534(5) yes
C12 C13 1.550(5) yes
C13 C14 1.530(6) yes
C14 C15 1.378(5) yes
C15 C16 1.389(6) yes
C16 C17 1.497(6) yes
C17 C18 1.523(5) yes
C17 C19 1.528(7) yes
C20 C23 1.531(8) yes
C21 C23 1.530(5) yes
C22 C23 1.527(7) yes
C23 C24 1.517(7) yes
C24 C25 1.390(7) yes
C25 C26 1.373(7) yes
C26 C27 1.508(7) yes
C27 C28 1.526(7) yes
C27 C29 1.532(7) yes
C30 C33 1.532(6) yes
C31 C33 1.538(7) yes
C32 C33 1.539(7) yes
C33 C34 1.519(5) yes
C34 C35 1.405(6) yes
C35 C36 1.377(5) yes
C36 C37 1.513(6) yes
C37 C38 1.535(7) yes
C37 C39 1.527(6) yes
C10 H1 0.950 no
C10 H2 0.950 no
C10 H3 0.950 no
C11 H4 0.950 no
C11 H5 0.950 no
C11 H6 0.950 no
C12 H7 0.950 no
C12 H8 0.950 no
C12 H9 0.950 no
C15 H10 0.950 no
C17 H11 0.950 no
C18 H12 0.950 no
C18 H13 0.950 no
C18 H14 0.950 no
C19 H15 0.950 no
C19 H16 0.950 no
C19 H17 0.950 no
C20 H18 0.950 no
C20 H19 0.950 no
C20 H20 0.950 no
C21 H21 0.950 no
C21 H22 0.950 no
C21 H23 0.950 no
C22 H24 0.950 no
C22 H25 0.950 no
C22 H26 0.950 no
C25 H27 0.950 no
C27 H28 0.950 no
C28 H29 0.950 no
C28 H30 0.950 no
C28 H31 0.950 no
C29 H32 0.950 no
C29 H33 0.950 no
C29 H34 0.950 no
C30 H35 0.950 no
C30 H36 0.950 no
C30 H37 0.950 no
C31 H38 0.950 no
C31 H39 0.950 no
C31 H40 0.950 no
C32 H41 0.950 no
C32 H42 0.950 no
C32 H43 0.950 no
C35 H44 0.950 no
C37 H45 0.950 no
C38 H46 0.950 no
C38 H47 0.950 no
C38 H48 0.950 no
C39 H49 0.950 no
C39 H50 0.950 no
C39 H51 0.950 no
C51 H53 0.950 no
C51 H54 0.950 no
B1 H52 0.950 no

loop_
_geom_torsion_atom_site_label_1
_geom_torsion_atom_site_label_2
_geom_torsion_atom_site_label_3
_geom_torsion_atom_site_label_4
_geom_torsion
N11 Cu1 N21 N22 50.3(2)
N11 Cu1 N21 C24 -128.6(4)
N21 Cu1 N11 N12 -47.4(2)
N21 Cu1 N11 C14 128.8(4)
N11 Cu1 N31 N32 -49.5(2)
N11 Cu1 N31 C34 131.1(4)
N31 Cu1 N11 N12 48.3(2)
N31 Cu1 N11 C14 -135.5(4)
N11 Cu1 N41 O41 -17(3)
N41 Cu1 N11 N12 -179.7(2)
N41 Cu1 N11 C14 -3.5(5)
N21 Cu1 N31 N32 42.5(2)
N21 Cu1 N31 C34 -136.8(4)
N31 Cu1 N21 N22 -42.2(2)
N31 Cu1 N21 C24 138.9(4)
N21 Cu1 N41 O41 -135(3)
N41 Cu1 N21 N22 -176.8(2)
N41 Cu1 N21 C24 4.3(4)
N31 Cu1 N41 O41 102(3)
N41 Cu1 N31 N32 177.5(2)
N41 Cu1 N31 C34 -1.8(4)
Cu1 N11 N12 C16 177.1(2)
Cu1 N11 N12 B1 -1.1(4)
Cu1 N11 C14 C13 4.8(6)
Cu1 N11 C14 C15 -175.7(3)
N12 N11 C14 C13 -178.9(3)
N12 N11 C14 C15 0.7(4)
C14 N11 N12 C16 -0.4(4)
C14 N11 N12 B1 -178.7(3)
N11 N12 C16 C15 0.1(3)
N11 N12 C16 C17 177.6(3)
N11 N12 B1 N22 62.2(4)
N11 N12 B1 N32 -59.4(4)
C16 N12 B1 N22 -115.7(4)
C16 N12 B1 N32 122.7(4)
B1 N12 C16 C15 178.1(3)
B1 N12 C16 C17 -4.3(6)
Cu1 N21 N22 C26 -179.5(2)
Cu1 N21 N22 B1 -3.7(3)
Cu1 N21 C24 C23 -1.0(6)
Cu1 N21 C24 C25 179.1(3)
N22 N21 C24 C23 -179.9(2)
N22 N21 C24 C25 0.2(3)
C24 N21 N22 C26 -0.2(3)
C24 N21 N22 B1 175.5(3)
N21 N22 C26 C25 0.1(3)
N21 N22 C26 C27 -179.7(3)
N21 N22 B1 N12 -58.3(3)
N21 N22 B1 N32 62.6(4)
C26 N22 B1 N12 116.4(4)
C26 N22 B1 N32 -122.7(4)
B1 N22 C26 C25 -175.0(3)
B1 N22 C26 C27 5.2(6)
Cu1 N31 N32 C36 -179.8(2)
Cu1 N31 N32 B1 3.0(3)
Cu1 N31 C34 C33 -2.6(6)
Cu1 N31 C34 C35 179.0(3)
N32 N31 C34 C33 178.0(3)
N32 N31 C34 C35 -0.3(4)
C34 N31 N32 C36 -0.2(3)
C34 N31 N32 B1 -177.4(3)
N31 N32 C36 C35 0.7(4)
N31 N32 C36 C37 178.3(3)
N31 N32 B1 N12 57.9(4)
N31 N32 B1 N22 -62.5(4)
C36 N32 B1 N12 -118.5(4)
C36 N32 B1 N22 121.0(4)
B1 N32 C36 C35 177.5(3)
B1 N32 C36 C37 -4.9(5)
C10 C13 C14 N11 -61.7(4)
C10 C13 C14 C15 118.9(4)
C11 C13 C14 N11 60.7(5)
C11 C13 C14 C15 -118.7(4)
C12 C13 C14 N11 179.2(3)
C12 C13 C14 C15 -0.2(5)
N11 C14 C15 C16 -0.6(4)
C13 C14 C15 C16 178.8(4)
C14 C15 C16 N12 0.3(4)
C14 C15 C16 C17 -177.0(4)
N12 C16 C17 C18 156.8(3)
N12 C16 C17 C19 -80.2(4)
C15 C16 C17 C18 -26.2(6)
C15 C16 C17 C19 96.7(5)
C20 C23 C24 N21 57.2(5)
C20 C23 C24 C25 -122.9(4)
C21 C23 C24 N21 -63.3(5)
C21 C23 C24 C25 116.5(4)
C22 C23 C24 N21 177.0(4)
C22 C23 C24 C25 -3.1(6)
N21 C24 C25 C26 -0.2(4)
C23 C24 C25 C26 179.9(3)
C24 C25 C26 N22 0.1(3)
C24 C25 C26 C27 179.8(3)
N22 C26 C27 C28 -106.1(5)
N22 C26 C27 C29 132.1(4)
C25 C26 C27 C28 74.2(6)
C25 C26 C27 C29 -47.7(6)
C30 C33 C34 N31 62.6(5)
C30 C33 C34 C35 -119.4(4)
C31 C33 C34 N31 -58.5(5)
C31 C33 C34 C35 119.5(4)
C32 C33 C34 N31 -176.9(3)
C32 C33 C34 C35 1.1(5)
N31 C34 C35 C36 0.7(4)
C33 C34 C35 C36 -177.5(3)
C34 C35 C36 N32 -0.8(4)
C34 C35 C36 C37 -178.3(3)
N32 C36 C37 C38 158.6(3)
N32 C36 C37 C39 -78.6(4)
C35 C36 C37 C38 -24.3(5)
C35 C36 C37 C39 98.5(4)
